data_1545642
loop_
_publ_author_name
'Liu, Shunying'
'Jiang, Jun'
'Chen, Jianghui'
'Wei, Qinghua'
'Yao, Wenfeng'
'Xia, Fei'
'Hu, Wenhao'

_publ_section_title
;
 A DFT Calculation-inspiring Rh(I)-catalyzed Reaction via Suppression of
 \a-H Shift in \a-Alkyldiazoacetates
;
_journal_name_full 'Chem. Sci.'
_journal_paper_doi 10.1039/C7SC00257B
_journal_year 2017
_chemical_formula_sum 'C23 H30 N2 O5'
_chemical_formula_weight 414.49
_chemical_name_systematic
; 
 ? 
;
_space_group_IT_number 14
_symmetry_cell_setting monoclinic
_symmetry_space_group_name_Hall '-P 2ybc'
_symmetry_space_group_name_H-M 'P 1 21/c 1'
_atom_sites_solution_hydrogens geom
_atom_sites_solution_primary direct
_atom_sites_solution_secondary difmap
_audit_creation_method SHELXL-97
_audit_update_record
;
2014-09-21 deposited with the CCDC.
2017-03-22 downloaded from the CCDC.
;
_cell_angle_alpha 90.00
_cell_angle_beta 114.9840(10)
_cell_angle_gamma 90.00
_cell_formula_units_Z 4
_cell_length_a 12.0803(4)
_cell_length_b 14.8270(5)
_cell_length_c 13.7314(5)
_cell_measurement_temperature 296(2)
_cell_volume 2229.35(13)
_computing_structure_refinement 'SHELXL-97 (Sheldrick, 2008)'
_computing_structure_solution 'SHELXS-97 (Sheldrick, 2008)'
_diffrn_ambient_temperature 296(2)
_diffrn_measured_fraction_theta_full 1.000
_diffrn_measured_fraction_theta_max 1.000
_diffrn_radiation_monochromator graphite
_diffrn_radiation_source 'fine-focus sealed tube'
_diffrn_radiation_type MoK\a
_diffrn_radiation_wavelength 0.71073
_diffrn_reflns_av_R_equivalents 0.0380
_diffrn_reflns_av_sigmaI/netI 0.0259
_diffrn_reflns_limit_h_max 13
_diffrn_reflns_limit_h_min -14
_diffrn_reflns_limit_k_max 17
_diffrn_reflns_limit_k_min -17
_diffrn_reflns_limit_l_max 16
_diffrn_reflns_limit_l_min -16
_diffrn_reflns_number 25734
_diffrn_reflns_theta_full 25.00
_diffrn_reflns_theta_max 25.00
_diffrn_reflns_theta_min 1.86
_exptl_absorpt_coefficient_mu 0.087
_exptl_absorpt_correction_T_max 0.9828
_exptl_absorpt_correction_T_min 0.9727
_exptl_absorpt_correction_type multi-scan
_exptl_absorpt_process_details sadabs
_exptl_crystal_colour colorless
_exptl_crystal_density_diffrn 1.235
_exptl_crystal_density_method 'not measured'
_exptl_crystal_description block
_exptl_crystal_F_000 888
_exptl_crystal_size_max 0.32
_exptl_crystal_size_mid 0.26
_exptl_crystal_size_min 0.20
_refine_diff_density_max 0.264
_refine_diff_density_min -0.190
_refine_diff_density_rms 0.037
_refine_ls_extinction_method none
_refine_ls_goodness_of_fit_ref 1.038
_refine_ls_hydrogen_treatment mixed
_refine_ls_matrix_type full
_refine_ls_number_parameters 276
_refine_ls_number_reflns 3936
_refine_ls_number_restraints 0
_refine_ls_restrained_S_all 1.038
_refine_ls_R_factor_all 0.0689
_refine_ls_R_factor_gt 0.0470
_refine_ls_shift/su_max 0.000
_refine_ls_shift/su_mean 0.000
_refine_ls_structure_factor_coef Fsqd
_refine_ls_weighting_details 'calc w=1/[\s^2^(Fo^2^)+(0.0731P)^2^+0.6459P] where P=(Fo^2^+2Fc^2^)/3'
_refine_ls_weighting_scheme calc
_refine_ls_wR_factor_gt 0.1285
_refine_ls_wR_factor_ref 0.1483
_reflns_number_gt 2847
_reflns_number_total 3936
_reflns_threshold_expression >2sigma(I)
_cod_data_source_file c7sc00257b2.cif
_cod_data_source_block z
_cod_depositor_comments
;
The following automatic conversions were performed:

'_symmetry_cell_setting' value 'Monoclinic' changed to 'monoclinic'
according to
/home/data/users/saulius/crontab/automatic-downloads/rss-feeds/RSC/lib/dictionaries/cif_core.dic
dictionary named 'cif_core.dic' version 2.4.2 from 2011-04-26.

Automatic conversion script
Id: cif_fix_values 4973 2017-02-22 13:04:09Z antanas 
;
_cod_original_sg_symbol_H-M P2(1)/c
_cod_database_code 1545642

loop_
_symmetry_equiv_pos_as_xyz
'x, y, z'
'-x, y+1/2, -z+1/2'
'-x, -y, -z'
'x, -y-1/2, z-1/2'

loop_
_atom_site_label
_atom_site_type_symbol
_atom_site_fract_x
_atom_site_fract_y
_atom_site_fract_z
_atom_site_U_iso_or_equiv
_atom_site_adp_type
_atom_site_occupancy
_atom_site_symmetry_multiplicity
_atom_site_calc_flag
_atom_site_refinement_flags
O1 O 0.9471(3) -0.15060(17) 0.5508(3) 0.1513(12) Uani 1 1 d .
O2 O 0.8353(3) -0.17893(16) 0.6335(2) 0.1284(10) Uani 1 1 d .
O3 O 0.70099(15) 0.26572(10) 0.68975(12) 0.0633(4) Uani 1 1 d .
O4 O 0.84460(12) 0.19724(9) 0.65460(10) 0.0526(4) Uani 1 1 d .
O5 O 0.50619(13) 0.20511(11) 0.43046(14) 0.0696(5) Uani 1 1 d .
H5B H 0.4830 0.2568 0.4323 0.097(10) Uiso 1 1 calc R
N1 N 0.61620(16) 0.35945(11) 0.50267(15) 0.0481(4) Uani 1 1 d .
N2 N 0.8649(3) -0.13194(16) 0.5754(2) 0.0963(8) Uani 1 1 d .
C1 C 0.6469(2) 0.05713(14) 0.52776(18) 0.0603(6) Uani 1 1 d .
H1A H 0.5855 0.0744 0.5478 0.072 Uiso 1 1 calc R
C2 C 0.7052(2) -0.02463(15) 0.5625(2) 0.0694(7) Uani 1 1 d .
H2A H 0.6844 -0.0622 0.6064 0.083 Uiso 1 1 calc R
C3 C 0.7945(2) -0.04907(14) 0.5308(2) 0.0663(6) Uani 1 1 d .
C4 C 0.8229(2) 0.00307(16) 0.4624(2) 0.0679(7) Uani 1 1 d .
H4A H 0.8815 -0.0160 0.4396 0.081 Uiso 1 1 calc R
C5 C 0.7636(2) 0.08424(14) 0.42760(18) 0.0584(6) Uani 1 1 d .
H5A H 0.7808 0.1193 0.3796 0.070 Uiso 1 1 calc R
C6 C 0.67896(19) 0.11395(13) 0.46329(16) 0.0493(5) Uani 1 1 d .
C7 C 0.62455(18) 0.20711(13) 0.43456(17) 0.0496(5) Uani 1 1 d .
H7A H 0.6175 0.2218 0.3626 0.060 Uiso 1 1 calc R
C8 C 0.70246(17) 0.28509(12) 0.51493(15) 0.0423(4) Uani 1 1 d .
C9 C 0.63069(17) 0.44894(12) 0.46990(16) 0.0443(5) Uani 1 1 d .
C10 C 0.59685(17) 0.46836(13) 0.36187(16) 0.0499(5) Uani 1 1 d .
C11 C 0.60893(19) 0.55669(14) 0.33313(18) 0.0563(5) Uani 1 1 d .
H11A H 0.5896 0.5694 0.2614 0.068 Uiso 1 1 calc R
C12 C 0.64841(19) 0.62593(14) 0.40664(19) 0.0583(6) Uani 1 1 d .
C13 C 0.67685(18) 0.60540(14) 0.51286(18) 0.0557(6) Uani 1 1 d .
H13A H 0.7018 0.6516 0.5634 0.067 Uiso 1 1 calc R
C14 C 0.66940(17) 0.51852(13) 0.54643(16) 0.0467(5) Uani 1 1 d .
C15 C 0.74710(18) 0.24965(13) 0.62957(16) 0.0450(5) Uani 1 1 d .
C16 C 0.8979(2) 0.15675(16) 0.76025(17) 0.0603(6) Uani 1 1 d .
H16A H 0.8398 0.1166 0.7697 0.072 Uiso 1 1 calc R
H16B H 0.9214 0.2030 0.8154 0.072 Uiso 1 1 calc R
C17 C 1.0067(2) 0.10568(19) 0.7673(2) 0.0798(8) Uani 1 1 d .
H17A H 1.0450 0.0771 0.8364 0.120 Uiso 1 1 calc R
H17B H 1.0635 0.1463 0.7581 0.120 Uiso 1 1 calc R
H17C H 0.9820 0.0606 0.7120 0.120 Uiso 1 1 calc R
C18 C 0.81112(18) 0.31110(13) 0.49123(16) 0.0465(5) Uani 1 1 d .
H18A H 0.7800 0.3402 0.4215 0.056 Uiso 1 1 calc R
H18B H 0.8521 0.2562 0.4862 0.056 Uiso 1 1 calc R
C19 C 0.9060(2) 0.37347(15) 0.57294(19) 0.0591(6) Uani 1 1 d .
H19A H 0.8735 0.4343 0.5622 0.071 Uiso 1 1 calc R
H19B H 0.9189 0.3547 0.6446 0.071 Uiso 1 1 calc R
C20 C 1.0240(3) 0.3746(3) 0.5665(3) 0.1169(13) Uani 1 1 d .
H20A H 1.0787 0.4147 0.6201 0.175 Uiso 1 1 calc R
H20B H 1.0127 0.3950 0.4965 0.175 Uiso 1 1 calc R
H20C H 1.0579 0.3149 0.5786 0.175 Uiso 1 1 calc R
C21 C 0.7019(2) 0.50089(16) 0.66337(17) 0.0593(6) Uani 1 1 d .
H21A H 0.7257 0.5564 0.7028 0.089 Uiso 1 1 calc R
H21B H 0.7683 0.4587 0.6911 0.089 Uiso 1 1 calc R
H21C H 0.6323 0.4763 0.6708 0.089 Uiso 1 1 calc R
C22 C 0.5406(2) 0.39956(16) 0.27442(17) 0.0633(6) Uani 1 1 d .
H22A H 0.5241 0.4267 0.2062 0.095 Uiso 1 1 calc R
H22B H 0.4657 0.3780 0.2745 0.095 Uiso 1 1 calc R
H22C H 0.5960 0.3500 0.2867 0.095 Uiso 1 1 calc R
C23 C 0.6574(3) 0.72134(16) 0.3721(2) 0.0882(9) Uani 1 1 d .
H23A H 0.6863 0.7603 0.4337 0.132 Uiso 1 1 calc R
H23B H 0.5783 0.7412 0.3215 0.132 Uiso 1 1 calc R
H23C H 0.7133 0.7232 0.3390 0.132 Uiso 1 1 calc R
H1B H 0.605(2) 0.3617(15) 0.5594(19) 0.061(7) Uiso 1 1 d .

loop_
_atom_site_aniso_label
_atom_site_aniso_U_11
_atom_site_aniso_U_22
_atom_site_aniso_U_33
_atom_site_aniso_U_23
_atom_site_aniso_U_13
_atom_site_aniso_U_12
O1 0.122(2) 0.0869(17) 0.248(4) 0.0237(19) 0.080(2) 0.0450(16)
O2 0.164(3) 0.0695(14) 0.127(2) 0.0273(14) 0.0364(18) 0.0217(15)
O3 0.0741(11) 0.0668(10) 0.0638(10) 0.0117(8) 0.0437(9) 0.0129(8)
O4 0.0506(8) 0.0587(8) 0.0459(8) 0.0055(6) 0.0178(7) 0.0110(7)
O5 0.0420(9) 0.0611(10) 0.0952(13) -0.0037(8) 0.0188(8) -0.0033(7)
N1 0.0477(10) 0.0446(9) 0.0589(11) 0.0043(8) 0.0293(9) 0.0059(7)
N2 0.095(2) 0.0512(14) 0.114(2) -0.0029(14) 0.0164(16) 0.0055(13)
C1 0.0616(14) 0.0495(12) 0.0705(15) -0.0027(11) 0.0286(12) -0.0066(10)
C2 0.0810(17) 0.0465(12) 0.0740(16) 0.0040(11) 0.0261(14) -0.0106(12)
C3 0.0685(16) 0.0425(12) 0.0716(15) -0.0062(11) 0.0138(13) 0.0018(11)
C4 0.0688(16) 0.0577(14) 0.0751(16) -0.0178(12) 0.0284(13) 0.0034(12)
C5 0.0685(15) 0.0521(12) 0.0567(13) -0.0087(10) 0.0285(11) -0.0022(11)
C6 0.0512(12) 0.0435(11) 0.0477(11) -0.0055(9) 0.0155(10) -0.0066(9)
C7 0.0431(12) 0.0487(11) 0.0523(12) 0.0006(9) 0.0154(9) -0.0017(9)
C8 0.0396(10) 0.0416(10) 0.0461(11) 0.0008(8) 0.0184(8) 0.0010(8)
C9 0.0361(10) 0.0438(10) 0.0523(12) 0.0042(9) 0.0179(9) 0.0062(8)
C10 0.0406(11) 0.0502(11) 0.0531(12) 0.0031(9) 0.0140(9) 0.0066(9)
C11 0.0494(12) 0.0578(13) 0.0529(12) 0.0121(10) 0.0132(10) 0.0064(10)
C12 0.0447(12) 0.0473(12) 0.0695(15) 0.0111(10) 0.0111(11) 0.0042(9)
C13 0.0435(12) 0.0470(12) 0.0647(14) -0.0024(10) 0.0113(10) 0.0062(9)
C14 0.0361(10) 0.0483(11) 0.0537(12) 0.0008(9) 0.0170(9) 0.0085(8)
C15 0.0449(11) 0.0407(10) 0.0511(11) -0.0011(9) 0.0220(9) -0.0013(8)
C16 0.0658(14) 0.0621(13) 0.0443(12) 0.0057(10) 0.0148(10) 0.0079(11)
C17 0.0725(17) 0.0834(18) 0.0671(16) 0.0101(13) 0.0137(13) 0.0261(14)
C18 0.0454(11) 0.0454(10) 0.0537(11) 0.0012(9) 0.0256(9) 0.0033(8)
C19 0.0502(13) 0.0572(13) 0.0741(15) -0.0071(11) 0.0304(11) -0.0076(10)
C20 0.0600(18) 0.165(3) 0.137(3) -0.067(3) 0.0522(19) -0.035(2)
C21 0.0596(14) 0.0624(13) 0.0576(13) -0.0044(10) 0.0264(11) 0.0067(11)
C22 0.0648(15) 0.0628(13) 0.0526(13) -0.0015(11) 0.0152(11) 0.0060(11)
C23 0.088(2) 0.0548(15) 0.096(2) 0.0188(14) 0.0137(16) -0.0018(13)

loop_
_atom_type_symbol
_atom_type_description
_atom_type_scat_dispersion_real
_atom_type_scat_dispersion_imag
_atom_type_scat_source
C C 0.0033 0.0016 'International Tables Vol C Tables 4.2.6.8 and 6.1.1.4'
H H 0.0000 0.0000 'International Tables Vol C Tables 4.2.6.8 and 6.1.1.4'
N N 0.0061 0.0033 'International Tables Vol C Tables 4.2.6.8 and 6.1.1.4'
O O 0.0106 0.0060 'International Tables Vol C Tables 4.2.6.8 and 6.1.1.4'

loop_
_geom_angle_atom_site_label_1
_geom_angle_atom_site_label_2
_geom_angle_atom_site_label_3
_geom_angle
C15 O4 C16 118.19(16)
C7 O5 H5B 109.5
C9 N1 C8 123.52(16)
C9 N1 H1B 109.9(16)
C8 N1 H1B 107.6(16)
O1 N2 O2 123.7(3)
O1 N2 C3 118.3(3)
O2 N2 C3 118.1(3)
C2 C1 C6 120.9(2)
C2 C1 H1A 119.6
C6 C1 H1A 119.6
C3 C2 C1 118.5(2)
C3 C2 H2A 120.8
C1 C2 H2A 120.8
C4 C3 C2 121.9(2)
C4 C3 N2 119.3(3)
C2 C3 N2 118.8(3)
C3 C4 C5 119.1(2)
C3 C4 H4A 120.4
C5 C4 H4A 120.4
C4 C5 C6 120.7(2)
C4 C5 H5A 119.7
C6 C5 H5A 119.7
C5 C6 C1 118.7(2)
C5 C6 C7 120.39(19)
C1 C6 C7 120.90(19)
O5 C7 C6 108.32(16)
O5 C7 C8 109.53(16)
C6 C7 C8 114.62(16)
O5 C7 H7A 108.1
C6 C7 H7A 108.1
C8 C7 H7A 108.1
N1 C8 C15 107.43(15)
N1 C8 C18 114.52(15)
C15 C8 C18 110.20(15)
N1 C8 C7 106.23(15)
C15 C8 C7 108.13(15)
C18 C8 C7 110.06(15)
C10 C9 C14 120.03(18)
C10 C9 N1 120.36(18)
C14 C9 N1 119.38(18)
C9 C10 C11 118.52(19)
C9 C10 C22 122.79(19)
C11 C10 C22 118.57(19)
C12 C11 C10 122.6(2)
C12 C11 H11A 118.7
C10 C11 H11A 118.7
C11 C12 C13 117.6(2)
C11 C12 C23 121.1(2)
C13 C12 C23 121.2(2)
C12 C13 C14 122.3(2)
C12 C13 H13A 118.9
C14 C13 H13A 118.9
C13 C14 C9 118.85(19)
C13 C14 C21 119.50(19)
C9 C14 C21 121.65(18)
O3 C15 O4 123.82(18)
O3 C15 C8 125.29(18)
O4 C15 C8 110.89(16)
O4 C16 C17 106.49(18)
O4 C16 H16A 110.4
C17 C16 H16A 110.4
O4 C16 H16B 110.4
C17 C16 H16B 110.4
H16A C16 H16B 108.6
C16 C17 H17A 109.5
C16 C17 H17B 109.5
H17A C17 H17B 109.5
C16 C17 H17C 109.5
H17A C17 H17C 109.5
H17B C17 H17C 109.5
C8 C18 C19 116.15(16)
C8 C18 H18A 108.2
C19 C18 H18A 108.2
C8 C18 H18B 108.2
C19 C18 H18B 108.2
H18A C18 H18B 107.4
C20 C19 C18 114.1(2)
C20 C19 H19A 108.7
C18 C19 H19A 108.7
C20 C19 H19B 108.7
C18 C19 H19B 108.7
H19A C19 H19B 107.6
C19 C20 H20A 109.5
C19 C20 H20B 109.5
H20A C20 H20B 109.5
C19 C20 H20C 109.5
H20A C20 H20C 109.5
H20B C20 H20C 109.5
C14 C21 H21A 109.5
C14 C21 H21B 109.5
H21A C21 H21B 109.5
C14 C21 H21C 109.5
H21A C21 H21C 109.5
H21B C21 H21C 109.5
C10 C22 H22A 109.5
C10 C22 H22B 109.5
H22A C22 H22B 109.5
C10 C22 H22C 109.5
H22A C22 H22C 109.5
H22B C22 H22C 109.5
C12 C23 H23A 109.5
C12 C23 H23B 109.5
H23A C23 H23B 109.5
C12 C23 H23C 109.5
H23A C23 H23C 109.5
H23B C23 H23C 109.5

loop_
_geom_bond_atom_site_label_1
_geom_bond_atom_site_label_2
_geom_bond_distance
O1 N2 1.209(4)
O2 N2 1.222(4)
O3 C15 1.199(2)
O4 C15 1.329(2)
O4 C16 1.446(2)
O5 C7 1.407(2)
O5 H5B 0.8200
N1 C9 1.435(2)
N1 C8 1.477(2)
N1 H1B 0.84(2)
N2 C3 1.472(3)
C1 C2 1.382(3)
C1 C6 1.390(3)
C1 H1A 0.9300
C2 C3 1.372(3)
C2 H2A 0.9300
C3 C4 1.368(4)
C4 C5 1.379(3)
C4 H4A 0.9300
C5 C6 1.379(3)
C5 H5A 0.9300
C6 C7 1.509(3)
C7 C8 1.601(3)
C7 H7A 0.9800
C8 C15 1.526(3)
C8 C18 1.529(3)
C9 C10 1.392(3)
C9 C14 1.404(3)
C10 C11 1.393(3)
C10 C22 1.502(3)
C11 C12 1.376(3)
C11 H11A 0.9300
C12 C13 1.384(3)
C12 C23 1.511(3)
C13 C14 1.384(3)
C13 H13A 0.9300
C14 C21 1.506(3)
C16 C17 1.484(3)
C16 H16A 0.9700
C16 H16B 0.9700
C17 H17A 0.9600
C17 H17B 0.9600
C17 H17C 0.9600
C18 C19 1.530(3)
C18 H18A 0.9700
C18 H18B 0.9700
C19 C20 1.466(3)
C19 H19A 0.9700
C19 H19B 0.9700
C20 H20A 0.9600
C20 H20B 0.9600
C20 H20C 0.9600
C21 H21A 0.9600
C21 H21B 0.9600
C21 H21C 0.9600
C22 H22A 0.9600
C22 H22B 0.9600
C22 H22C 0.9600
C23 H23A 0.9600
C23 H23B 0.9600
C23 H23C 0.9600

loop_
_geom_torsion_atom_site_label_1
_geom_torsion_atom_site_label_2
_geom_torsion_atom_site_label_3
_geom_torsion_atom_site_label_4
_geom_torsion
C6 C1 C2 C3 -0.8(3)
C1 C2 C3 C4 -3.0(4)
C1 C2 C3 N2 174.4(2)
O1 N2 C3 C4 0.9(4)
O2 N2 C3 C4 -177.7(3)
O1 N2 C3 C2 -176.6(3)
O2 N2 C3 C2 4.8(4)
C2 C3 C4 C5 2.6(4)
N2 C3 C4 C5 -174.8(2)
C3 C4 C5 C6 1.7(3)
C4 C5 C6 C1 -5.4(3)
C4 C5 C6 C7 173.32(19)
C2 C1 C6 C5 5.0(3)
C2 C1 C6 C7 -173.8(2)
C5 C6 C7 O5 150.55(19)
C1 C6 C7 O5 -30.8(3)
C5 C6 C7 C8 -86.8(2)
C1 C6 C7 C8 91.9(2)
C9 N1 C8 C15 123.6(2)
C9 N1 C8 C18 0.8(3)
C9 N1 C8 C7 -120.9(2)
O5 C7 C8 N1 -35.3(2)
C6 C7 C8 N1 -157.29(17)
O5 C7 C8 C15 79.74(19)
C6 C7 C8 C15 -42.2(2)
O5 C7 C8 C18 -159.84(16)
C6 C7 C8 C18 78.2(2)
C8 N1 C9 C10 79.8(2)
C8 N1 C9 C14 -105.7(2)
C14 C9 C10 C11 3.5(3)
N1 C9 C10 C11 178.07(18)
C14 C9 C10 C22 -172.48(18)
N1 C9 C10 C22 2.0(3)
C9 C10 C11 C12 -2.6(3)
C22 C10 C11 C12 173.6(2)
C10 C11 C12 C13 0.1(3)
C10 C11 C12 C23 -178.5(2)
C11 C12 C13 C14 1.5(3)
C23 C12 C13 C14 -179.9(2)
C12 C13 C14 C9 -0.5(3)
C12 C13 C14 C21 179.92(19)
C10 C9 C14 C13 -2.1(3)
N1 C9 C14 C13 -176.63(17)
C10 C9 C14 C21 177.48(18)
N1 C9 C14 C21 2.9(3)
C16 O4 C15 O3 0.4(3)
C16 O4 C15 C8 -179.11(16)
N1 C8 C15 O3 14.7(3)
C18 C8 C15 O3 140.0(2)
C7 C8 C15 O3 -99.6(2)
N1 C8 C15 O4 -165.85(15)
C18 C8 C15 O4 -40.5(2)
C7 C8 C15 O4 79.87(19)
C15 O4 C16 C17 -177.75(19)
N1 C8 C18 C19 70.2(2)
C15 C8 C18 C19 -51.1(2)
C7 C8 C18 C19 -170.23(17)
C8 C18 C19 C20 162.2(2)
